data_2006562
loop_
_publ_author_name
'Griesar, Klaus'
'Haase, Wolfgang'
'Svoboda, Ingrid'
'Fuess, Hartmut'

_publ_section_title
;
 A Nitroxide Tetraradical Exhibiting Ferromagnetic Coupling
;
_journal_issue 10
_journal_name_full 'Acta Crystallographica Section C'
_journal_page_first 1488
_journal_page_last 1490
_journal_paper_doi 10.1107/S0108270197002461
_journal_volume 53
_journal_year 1997
_chemical_formula_sum 'C46 H70 N4 O12'
_chemical_formula_weight 871.06
_chemical_name_systematic
;
 ?
;
_space_group_IT_number 14
_symmetry_cell_setting monoclinic
_symmetry_space_group_name_Hall '-P 2ybc'
_symmetry_space_group_name_H-M 'P 1 21/c 1'
_audit_creation_method SHELXL
_cell_angle_alpha 90.00
_cell_angle_beta 91.110(10)
_cell_angle_gamma 90.00
_cell_formula_units_Z 2
_cell_length_a 11.799(2)
_cell_length_b 8.155(2)
_cell_length_c 25.063(3)
_cell_measurement_reflns_used 25
_cell_measurement_temperature 297(2)
_cell_measurement_theta_max 13.60
_cell_measurement_theta_min 3.25
_cell_volume 2411.1(8)
_computing_cell_refinement SDP
_computing_data_collection 'SDP (Frenz, 1985)'
_computing_data_reduction 'REDU4 (Stoe & Cie, 1991)'
_computing_molecular_graphics 'PLUTON93 (Spek, 1993)'
_computing_publication_material SHELXL93
_computing_structure_refinement 'SHELXL93 (Sheldrick, 1993)'
_computing_structure_solution 'SHELXS86 (Sheldrick, 1990)'
_diffrn_ambient_temperature 297(2)
_diffrn_measurement_device 'Enraf-Nonius CAD4'
_diffrn_measurement_method \w/2\q
_diffrn_radiation_monochromator graphite
_diffrn_radiation_source 'fine-focus sealed tube'
_diffrn_radiation_type MoK\a
_diffrn_radiation_wavelength 0.71069
_diffrn_reflns_av_R_equivalents 0.0216
_diffrn_reflns_av_sigmaI/netI 0.0317
_diffrn_reflns_limit_h_max 7
_diffrn_reflns_limit_h_min -12
_diffrn_reflns_limit_k_max 8
_diffrn_reflns_limit_k_min 0
_diffrn_reflns_limit_l_max 27
_diffrn_reflns_limit_l_min -27
_diffrn_reflns_number 5683
_diffrn_reflns_theta_max 22.98
_diffrn_reflns_theta_min 1.63
_diffrn_standards_decay_% 1.4
_diffrn_standards_interval_time 120
_diffrn_standards_number 3
_exptl_absorpt_coefficient_mu 0.086
_exptl_absorpt_correction_T_max 0.999
_exptl_absorpt_correction_T_min 0.901
_exptl_absorpt_correction_type 'empirical y scan (North, Phillips & Mathews, 1968)'
_exptl_crystal_colour orange
_exptl_crystal_density_diffrn 1.200
_exptl_crystal_description Needle
_exptl_crystal_F_000 940
_exptl_crystal_size_max 0.50
_exptl_crystal_size_mid 0.20
_exptl_crystal_size_min 0.13
_refine_diff_density_max 0.221
_refine_diff_density_min -0.157
_refine_ls_extinction_method none
_refine_ls_goodness_of_fit_all 0.861
_refine_ls_goodness_of_fit_obs 0.851
_refine_ls_hydrogen_treatment 'H atoms riding'
_refine_ls_matrix_type full
_refine_ls_number_parameters 280
_refine_ls_number_reflns 3328
_refine_ls_number_restraints 0
_refine_ls_restrained_S_all 0.866
_refine_ls_restrained_S_obs 0.851
_refine_ls_R_factor_all 0.0655
_refine_ls_R_factor_obs .0374
_refine_ls_shift/esd_max 0.005
_refine_ls_shift/esd_mean 0.001
_refine_ls_structure_factor_coef Fsqd
_refine_ls_weighting_details 'w = 1/[\s^2^(Fo^2^)+(0.0918P)^2^+0.8293P] where P=(Fo^2^+2Fc^2^)/3'
_refine_ls_weighting_scheme calc
_refine_ls_wR_factor_all 0.1269
_refine_ls_wR_factor_obs .1040
_reflns_number_observed 2392
_reflns_number_total 3330
_reflns_observed_criterion >2sigma(I)
_cod_data_source_file cf1074.cif
_cod_data_source_block C46H70N4O12
_cod_depositor_comments
;
The following automatic conversions were performed:
'_symmetry_cell_setting' value 'Monoclinic' changed to 'monoclinic'
according to '/home/saulius/struct/CIF-dictionaries/cif_core.dic'
dictionary named 'cif_core.dic' version 2.4.1 from 2010-06-29.

Automatic conversion script
Id: cif_fix_enum 1527 2010-12-29 10:47:43Z saulius 

The following automatic conversions were performed:

'_symmetry_cell_setting' value 'Monoclinic' changed to 'monoclinic'
according to /home/saulius/struct/CIF-dictionaries/cif_core.dic
dictionary named 'cif_core.dic' version 2.4.1 from 2010-06-29.

Automatic conversion script
Id: cif_fix_values 1715 2011-07-08 13:25:40Z adriana 

The following automatic conversions were performed:

'_refine_ls_weighting_scheme' value 'calc w =
1/[\s^2^(Fo^2^)+(0.0918P)^2^+0.8293P] where P=(Fo^2^+2Fc^2^)/3' was
changed to 'calc'. New tag '_refine_ls_weighting_details' was
created. The value of the new tag was set to 'w =
1/[\s^2^(Fo^2^)+(0.0918P)^2^+0.8293P] where P=(Fo^2^+2Fc^2^)/3'.

Automatic conversion script
Id: cif_fix_values 3143 2015-03-26 13:38:13Z robertas 
;
_cod_original_sg_symbol_H-M 'P 21/c'
_cod_database_code 2006562

loop_
_symmetry_equiv_pos_as_xyz
'x, y, z'
'-x, y+1/2, -z+1/2'
'-x, -y, -z'
'x, -y-1/2, z-1/2'

loop_
_atom_site_aniso_label
_atom_site_aniso_U_11
_atom_site_aniso_U_22
_atom_site_aniso_U_33
_atom_site_aniso_U_12
_atom_site_aniso_U_13
_atom_site_aniso_U_23
N1 .0470(10) .0360(10) .0410(10) .0043(8) -.0014(8) .0126(8)
N2 .0350(10) .0520(10) .0470(10) .0107(9) -.0083(8) .0102(9)
O1 .0670(10) .0650(10) .0740(10) .0069(9) -.0009(9) .0400(10)
O2 .0484(9) .0411(9) .0462(9) .0103(7) .0056(7) .0171(7)
O3 .0550(10) .0450(10) .0528(9) .0088(8) .0062(8) .0062(8)
O4 .0330(8) .0556(10) .0409(8) .0099(7) -.0073(6) .0083(7)
O5 .0410(10) .119(2) .0600(10) .0100(10) .0040(8) .0380(10)
O6 .0570(10) .0880(10) .0690(10) .0300(10) -.0195(9) .0110(10)
C1 .0350(10) .0440(10) .0390(10) -.0020(10) -.0046(9) .0100(10)
C2 .0400(10) .0380(10) .0310(10) .0040(10) -.0062(9) .0068(9)
C3 .0340(10) .0420(10) .0350(10) .0040(10) -.0060(9) .0085(9)
C4 .0370(10) .0470(10) .0430(10) .0040(10) -.0060(10) .0120(10)
C5 .0280(10) .04500(10) .0480(10) .0070(10) -.0100(9) .0050(10)
C6 .0410(10) .0510(10) .0450(10) .0120(10) -.0080(10) -.0050(10)
C7 .0380(10) .0480(10) .0440(10) .0050(10) -.0011(9) -.0010(10)
C8 .0430(10) .0470(10) .0520(10) .0120(10) -.0030(10) -.0010(10)
C9 .0440(10) .0490(10) .0480(10) .0080(10) -.0070(10) -.0040(10)
C10 .0360(10) .0400(10) .0380(10) .0020(10) -.0072(9) .0070(10)
C11 .0450(10) .0330(10) .0410(10) .0050(10) -.0030(9) .0120(10)
C12 .0370(10) .058(2) .059(2) .0090(10) -.0010(10) .0220(10)
C13 .0360(10) .0470(10) .0550(10) -.0010(10) -.0020(10) .0150(10)
C14 .0360(10) .0430(10) .0510(10) .0080(10) -.0030(10) .0100(10)
C15 .0390(10) .0440(10) .0490(10) .0000(10) -.0020(10) .0090(10)
C16 .062(2) .064(2) .067(2) -.0110(10) -.0130(10) .00000(10)
C17 .0492(15) .090(2) .0460(10) .0070(10) -.0090(10) -.0030(10)
C18 .050(2) .088(2) .058(2) .0180(10) .0050(10) .001(2)
C19 .078(2) .053(2) .095(2) .023(2) -.012(2) -.004(2)
C20 .057(2) .079(2) .083(2) -.006(2) -.0290(10) .029(2)
C21 .071(2) .057(2) .081(2) .0260(10) .019(2) .011(2)
C22 .073(2) .072(2) .076(2) -.026(2) -.019(2) .010(2)
C23 .052(2) .072(2) .090(2) .0110(10) .0210(10) .037(2)

loop_
_atom_site_label
_atom_site_fract_x
_atom_site_fract_y
_atom_site_fract_z
_atom_site_U_iso_or_equiv
_atom_site_thermal_displace_type
_atom_site_calc_flag
_atom_site_refinement_flags
_atom_site_occupancy
_atom_site_disorder_group
_atom_site_type_symbol
N1 .9955(2) .7305(2) .80066(7) .0411(5) Uani d . 1 . N
N2 .46715(15) .3398(2) .85092(7) .0447(5) Uani d . 1 . N
O1 .9917(2) .8515(2) .76822(7) .0685(6) Uani d . 1 . O
O2 1.01327(13) .3467(2) .91157(6) .0452(4) Uani d . 1 . O
O3 .88384(14) .4104(2) .97307(6) .0507(4) Uani d . 1 . O
O4 .74495(12) .1340(2) .93240(6) .0433(4) Uani d . 1 . O
O5 .69224(15) .0656(3) 1.01483(7) .0734(6) Uani d . 1 . O
O6 .3820(2) .4015(3) .82551(7) .0715(6) Uani d . 1 . O
C1 1.0863(2) .1012(3) .98353(8) .0394(5) Uani d . 1 . C
H1 1.1444(2) .1692(3) .97222(8) .047 Uiso calc R 1 . H
C2 .9745(2) .1490(3) .97575(8) .0364(5) Uani d . 1 . C
C3 .8872(2) .0471(3) .99198(8) .0369(5) Uani d . 1 . C
C4 .7641(2) .0849(3) .98229(9) .0424(5) Uani d . 1 . C
C5 .6280(2) .1703(3) .91578(8) .0403(5) Uani d . 1 . C
H5A .5749(2) .0982(3) .93408(8) .048 Uiso calc R 1 . H
C6 .6229(2) .1412(3) .85654(8) .0457(6) Uani d . 1 . C
H6A .6420(2) .0276(3) .84951(8) .055 Uiso calc R 1 . H
H6B .6791(2) .2094(3) .83966(8) .055 Uiso calc R 1 . H
C7 .5067(2) .1782(3) .83161(9) .0433(6) Uani d . 1 . C
C8 .4854(2) .4013(3) .90652(9) .0472(6) Uani d . 1 . C
C9 .6022(2) .3472(3) .92716(9) .0468(6) Uani d . 1 . C
H9A .6595(2) .4152(3) .91090(9) .056 Uiso calc R 1 . H
H9B .6068(2) .3650(3) .96541(9) .056 Uiso calc R 1 . H
C10 .9499(2) .3169(3) .95381(8) .0379(5) Uani d . 1 . C
C11 1.0030(2) .5077(3) .88685(8) .0397(5) Uani d . 1 . C
H11A .9993(2) .5934(3) .91415(8) .048 Uiso calc R 1 . H
C12 1.1059(2) .5295(3) .85366(10) .0512(6) Uani d . 1 . C
H12A 1.1081(2) .4428(3) .82720(10) .061 Uiso calc R 1 . H
H12B 1.1730(2) .5193(3) .87640(10) .061 Uiso calc R 1 . H
C13 1.1083(2) .6957(3) .82525(9) .0461(6) Uani d . 1 . C
C14 .8860(2) .6795(3) .82336(9) .0433(6) Uani d . 1 . C
C15 .8998(2) .5135(3) .85081(9) .0437(5) Uani d . 1 . C
H15A .8330(2) .4911(3) .87158(9) .052 Uiso calc R 1 . H
H15B .9055(2) .4286(3) .82391(9) .052 Uiso calc R 1 . H
C16 .4195(2) .0471(4) .84468(12) .0647(7) Uani d . 1 . C
H16A .4123(2) .0393(4) .88270(10) .078 Uiso calc R 1 . H
H16B .4437(2) -.0566(4) .83080(10) .078 Uiso calc R 1 . H
H16C .3475(2) .0761(4) .82880(10) .078 Uiso calc R 1 . H
C17 .5184(2) .1910(4) .77141(9) .0619(7) Uani d . 1 . C
H17A .4457(2) .2145(4) .75529(9) .074 Uiso calc R 1 . H
H17B .5464(2) .0891(4) .75773(9) .074 Uiso calc R 1 . H
H17C .5704(2) .2775(4) .76322(9) .074 Uiso calc R 1 . H
C18 .3905(2) .3385(4) .94160(11) .0651(8) Uani d . 1 . C
H18A .3931(2) .2209(4) .94300(10) .078 Uiso calc R 1 . H
H18B .3186(2) .3728(4) .92690(10) .078 Uiso calc R 1 . H
H18C .4000(2) .3821(4) .97700(10) .078 Uiso calc R 1 . H
C19 .4817(3) .5881(3) .90381(14) .0756(9) Uani d . 1 . C
H19A .4085(3) .6227(3) .89080(10) .091 Uiso calc R 1 . H
H19B .5389(3) .6266(3) .88020(10) .091 Uiso calc R 1 . H
H19C .4953(3) .6327(3) .93880(10) .091 Uiso calc R 1 . H
C20 .8008(2) .6632(4) .77719(13) .0732(9) Uani d . 1 . C
H20A .8264(2) .5810(4) .75280(10) .088 Uiso calc R 1 . H
H20B .7940(2) .7663(4) .75900(10) .088 Uiso calc R 1 . H
H20C .7284(2) .6320(4) .79070(10) .088 Uiso calc R 1 . H
C21 .8464(2) .8099(3) .86218(12) .0691(8) Uani d . 1 . C
H21A .9004(2) .8196(3) .89120(10) .083 Uiso calc R 1 . H
H21B .7740(2) .7793(3) .87590(10) .083 Uiso calc R 1 . H
H21C .8398(2) .9132(3) .84400(10) .083 Uiso calc R 1 . H
C22 1.1393(2) .8343(4) .86379(12) .0737(9) Uani d . 1 . C
H22A 1.0851(2) .8383(4) .89180(10) .088 Uiso calc R 1 . H
H22B 1.1388(2) .9367(4) .84490(10) .088 Uiso calc R 1 . H
H22C 1.2135(2) .8150(4) .87890(10) .088 Uiso calc R 1 . H
C23 1.1929(2) .6873(4) .78060(12) .0711(8) Uani d . 1 . C
H23A 1.1723(2) .5999(4) .75660(10) .085 Uiso calc R 1 . H
H23B 1.2673(2) .6671(4) .79540(10) .085 Uiso calc R 1 . H
H23C 1.1927(2) .7893(4) .76150(10) .085 Uiso calc R 1 . H

loop_
_atom_type_symbol
_atom_type_description
_atom_type_scat_dispersion_real
_atom_type_scat_dispersion_imag
_atom_type_scat_source
C C 0.0033 0.0016 'International Tables Vol C Tables 4.2.6.8 and 6.1.1.4'
H H 0.0000 0.0000 'International Tables Vol C Tables 4.2.6.8 and 6.1.1.4'
N N 0.0061 0.0033 'International Tables Vol C Tables 4.2.6.8 and 6.1.1.4'
O O 0.0106 0.0060 'International Tables Vol C Tables 4.2.6.8 and 6.1.1.4'

loop_
_geom_angle_atom_site_label_1
_geom_angle_atom_site_label_2
_geom_angle_atom_site_label_3
_geom_angle_site_symmetry_1
_geom_angle_site_symmetry_2
_geom_angle_site_symmetry_3
_geom_angle
_geom_angle_publ_flag
O1 N1 O1 . 2_756 2_756 111.40(10) yes
N1 O1 N1 . . 2_756 168.80(10) yes
O1 N1 C14 . . . 116.1(2) ?
O1 N1 C13 . . . 115.6(2) ?
C14 N1 C13 . . . 124.7(2) ?
O6 N2 C7 . . . 115.8(2) ?
O6 N2 C8 . . . 115.4(2) ?
C7 N2 C8 . . . 124.3(2) ?
C10 O2 C11 . . . 117.4(2) ?
C4 O4 C5 . . . 118.1(2) ?
C2 C1 C3 . . 3_757 120.8(2) ?
C2 C1 H1 . . . 119.59(12) ?
C3 C1 H1 3_757 . . 119.59(12) ?
C1 C2 C3 . . . 120.0(2) ?
C1 C2 C10 . . . 119.0(2) ?
C3 C2 C10 . . . 120.9(2) ?
C1 C3 C2 3_757 . . 119.2(2) ?
C1 C3 C4 3_757 . . 117.3(2) ?
C2 C3 C4 . . . 123.4(2) ?
O5 C4 O4 . . . 124.8(2) ?
O5 C4 C3 . . . 124.0(2) ?
O4 C4 C3 . . . 111.2(2) ?
O4 C5 C9 . . . 109.5(2) ?
O4 C5 C6 . . . 105.6(2) ?
C9 C5 C6 . . . 109.6(2) ?
O4 C5 H5A . . . 110.69(11) ?
C9 C5 H5A . . . 110.69(13) ?
C6 C5 H5A . . . 110.69(13) ?
C5 C6 C7 . . . 113.1(2) ?
C5 C6 H6A . . . 108.97(12) ?
C7 C6 H6A . . . 108.97(12) ?
C5 C6 H6B . . . 108.96(13) ?
C7 C6 H6B . . . 108.97(13) ?
H6A C6 H6B . . . 107.8 ?
N2 C7 C17 . . . 107.3(2) ?
N2 C7 C6 . . . 109.2(2) ?
C17 C7 C6 . . . 108.8(2) ?
N2 C7 C16 . . . 109.6(2) ?
C17 C7 C16 . . . 109.6(2) ?
C6 C7 C16 . . . 112.2(2) ?
N2 C8 C19 . . . 106.9(2) ?
N2 C8 C9 . . . 109.4(2) ?
C19 C8 C9 . . . 109.2(2) ?
N2 C8 C18 . . . 109.3(2) ?
C19 C8 C18 . . . 109.9(2) ?
C9 C8 C18 . . . 112.0(2) ?
C5 C9 C8 . . . 113.4(2) ?
C5 C9 H9A . . . 108.88(13) ?
C8 C9 H9A . . . 108.88(13) ?
C5 C9 H9B . . . 108.88(12) ?
C8 C9 H9B . . . 108.88(12) ?
H9A C9 H9B . . . 107.7 ?
O3 C10 O2 . . . 125.8(2) ?
O3 C10 C2 . . . 123.7(2) ?
O2 C10 C2 . . . 110.5(2) ?
O2 C11 C12 . . . 106.4(2) ?
O2 C11 C15 . . . 110.1(2) ?
C12 C11 C15 . . . 108.6(2) ?
O2 C11 H11A . . . 110.53(11) ?
C12 C11 H11A . . . 110.53(14) ?
C15 C11 H11A . . . 110.53(13) ?
C11 C12 C13 . . . 112.7(2) ?
C11 C12 H12A . . . 109.04(13) ?
C13 C12 H12A . . . 109.04(14) ?
C11 C12 H12B . . . 109.04(12) ?
C13 C12 H12B . . . 109.04(12) ?
H12A C12 H12B . . . 107.8 ?
N1 C13 C23 . . . 107.5(2) ?
N1 C13 C22 . . . 108.9(2) ?
C23 C13 C22 . . . 110.3(2) ?
N1 C13 C12 . . . 109.8(2) ?
C23 C13 C12 . . . 108.8(2) ?
C22 C13 C12 . . . 111.6(2) ?
N1 C14 C21 . . . 109.3(2) ?
N1 C14 C20 . . . 107.5(2) ?
C21 C14 C20 . . . 109.9(2) ?
N1 C14 C15 . . . 109.6(2) ?
C21 C14 C15 . . . 111.3(2) ?
C20 C14 C15 . . . 109.1(2) ?
C11 C15 C14 . . . 112.2(2) ?
C11 C15 H15A . . . 109.18(12) ?
C14 C15 H15A . . . 109.18(12) ?
C11 C15 H15B . . . 109.18(13) ?
C14 C15 H15B . . . 109.18(13) ?
H15A C15 H15B . . . 107.9 ?
C7 C16 H16A . . . 109.47(13) ?
C7 C16 H16B . . . 109.47(15) ?
H16A C16 H16B . . . 109.5 ?
C7 C16 H16C . . . 109.47(13) ?
H16A C16 H16C . . . 109.5 ?
H16B C16 H16C . . . 109.5 ?
C7 C17 H17A . . . 109.47(12) ?
C7 C17 H17B . . . 109.47(14) ?
H17A C17 H17B . . . 109.5 ?
C7 C17 H17C . . . 109.47(14) ?
H17A C17 H17C . . . 109.5 ?
H17B C17 H17C . . . 109.5 ?
C8 C18 H18A . . . 109.47(14) ?
C8 C18 H18B . . . 109.47(13) ?
H18A C18 H18B . . . 109.5 ?
C8 C18 H18C . . . 109.47(14) ?
H18A C18 H18C . . . 109.5 ?
H18B C18 H18C . . . 109.5 ?
C8 C19 H19A . . . 109.47(14) ?
C8 C19 H19B . . . 109.5(2) ?
H19A C19 H19B . . . 109.5 ?
C8 C19 H19C . . . 109.5(2) ?
H19A C19 H19C . . . 109.5 ?
H19B C19 H19C . . . 109.5 ?
C14 C20 H20A . . . 109.5(2) ?
C14 C20 H20B . . . 109.47(14) ?
H20A C20 H20B . . . 109.5 ?
C14 C20 H20C . . . 109.47(15) ?
H20A C20 H20C . . . 109.5 ?
H20B C20 H20C . . . 109.5 ?
C14 C21 H21A . . . 109.47(14) ?
C14 C21 H21B . . . 109.47(14) ?
H21A C21 H21B . . . 109.5 ?
C14 C21 H21C . . . 109.47(13) ?
H21A C21 H21C . . . 109.5 ?
H21B C21 H21C . . . 109.5 ?
C13 C22 H22A . . . 109.47(14) ?
C13 C22 H22B . . . 109.47(14) ?
H22A C22 H22B . . . 109.5 ?
C13 C22 H22C . . . 109.47(14) ?
H22A C22 H22C . . . 109.5 ?
H22B C22 H22C . . . 109.5 ?
C13 C23 H23A . . . 109.5(2) ?
C13 C23 H23B . . . 109.47(14) ?
H23A C23 H23B . . . 109.5 ?
C13 C23 H23C . . . 109.47(13) ?
H23A C23 H23C . . . 109.5 ?
H23B C23 H23C . . . 109.5 ?

loop_
_geom_bond_atom_site_label_1
_geom_bond_atom_site_label_2
_geom_bond_site_symmetry_2
_geom_bond_distance
_geom_bond_publ_flag
N1 O1 . 1.279(2) yes
N1 C14 . 1.481(3) ?
N1 C13 . 1.483(3) ?
N2 O6 . 1.282(2) yes
N2 C7 . 1.482(3) ?
N2 C8 . 1.493(3) ?
O2 C10 . 1.330(3) ?
O2 C11 . 1.456(2) ?
O3 C10 . 1.199(3) ?
O4 C4 . 1.328(3) ?
O4 C5 . 1.464(2) ?
O5 C4 . 1.198(3) ?
C1 C2 . 1.386(3) ?
C1 C3 3_757 1.389(3) ?
C1 H1 . .93 ?
C2 C3 . 1.390(3) ?
C2 C10 . 1.502(3) ?
C3 C1 3_757 1.389(3) ?
C3 C4 . 1.500(3) ?
C5 C9 . 1.503(3) ?
C5 C6 . 1.504(3) ?
C5 H5A . .98 ?
C6 C7 . 1.526(3) ?
C6 H6A . .97 ?
C6 H6B . .97 ?
C7 C17 . 1.521(3) ?
C7 C16 . 1.524(3) ?
C8 C19 . 1.525(4) ?
C8 C9 . 1.528(3) ?
C8 C18 . 1.526(3) ?
C9 H9A . .97 ?
C9 H9B . .97 ?
C11 C12 . 1.496(3) ?
C11 C15 . 1.503(3) ?
C11 H11A . .98 ?
C12 C13 . 1.531(3) ?
C12 H12A . .97 ?
C12 H12B . .97 ?
C13 C23 . 1.516(3) ?
C13 C22 . 1.526(4) ?
C14 C21 . 1.521(4) ?
C14 C20 . 1.524(3) ?
C14 C15 . 1.526(3) ?
C15 H15A . .97 ?
C15 H15B . .97 ?
C16 H16A . .96 ?
C16 H16B . .96 ?
C16 H16C . .96 ?
C17 H17A . .96 ?
C17 H17B . .96 ?
C17 H17C . .96 ?
C18 H18A . .96 ?
C18 H18B . .96 ?
C18 H18C . .96 ?
C19 H19A . .96 ?
C19 H19B . .96 ?
C19 H19C . .96 ?
C20 H20A . .96 ?
C20 H20B . .96 ?
C20 H20C . .96 ?
C21 H21A . .96 ?
C21 H21B . .96 ?
C21 H21C . .96 ?
C22 H22A . .96 ?
C22 H22B . .96 ?
C22 H22C . .96 ?
C23 H23A . .96 ?
C23 H23B . .96 ?
C23 H23C . .96 ?

loop_
_geom_contact_atom_site_label_1
_geom_contact_atom_site_label_2
_geom_contact_distance
_geom_contact_site_symmetry_2
_geom_contact_publ_flag
O1 N1 3.545(3) 2_756 yes
O1 O1 4.1840(10) 2_746 yes
O6 O1 4.9740(10) 2_646 yes

loop_
_geom_torsion_atom_site_label_1
_geom_torsion_atom_site_label_2
_geom_torsion_atom_site_label_3
_geom_torsion_atom_site_label_4
_geom_torsion_site_symmetry_1
_geom_torsion_site_symmetry_4
_geom_torsion
C3 C1 C2 C3 3_757 . -0.7(3)
C3 C1 C2 C10 3_757 . 174.3(2)
C1 C2 C3 C1 . 3_757 0.7(3)
C10 C2 C3 C1 . 3_757 -174.3(2)
C1 C2 C3 C4 . . -176.4(2)
C10 C2 C3 C4 . . 8.6(3)
C5 O4 C4 O5 . . 1.1(3)
C5 O4 C4 C3 . . 177.9(2)
C1 C3 C4 O5 3_757 . 45.6(3)
C2 C3 C4 O5 . . -137.2(3)
C1 C3 C4 O4 3_757 . -131.2(2)
C2 C3 C4 O4 . . 46.0(3)
C4 O4 C5 C9 . . 89.0(2)
C4 O4 C5 C6 . . -153.2(2)
O4 C5 C6 C7 . . -178.3(2)
C9 C5 C6 C7 . . -60.5(3)
O6 N2 C7 C17 . . 49.0(3)
C8 N2 C7 C17 . . -156.0(2)
O6 N2 C7 C6 . . 166.7(2)
C8 N2 C7 C6 . . -38.3(3)
O6 N2 C7 C16 . . -70.0(2)
C8 N2 C7 C16 . . 85.0(3)
C5 C6 C7 N2 . . 47.7(3)
C5 C6 C7 C17 . . 164.5(2)
C5 C6 C7 C16 . . -74.0(3)
O6 N2 C8 C19 . . -49.5(3)
C7 N2 C8 C19 . . 155.3(2)
O6 N2 C8 C9 . . -167.6(2)
C7 N2 C8 C9 . . 37.2(3)
O6 N2 C8 C18 . . 69.4(3)
C7 N2 C8 C18 . . -85.8(2)
O4 C5 C9 C8 . . 174.7(2)
C6 C5 C9 C8 . . 59.3(3)
N2 C8 C9 C5 . . -45.5(3)
C19 C8 C9 C5 . . -162.3(2)
C18 C8 C9 C5 . . 75.8(3)
C11 O2 C10 O3 . . 0.9(3)
C11 O2 C10 C2 . . -177.5(2)
C1 C2 C10 O3 . . -131.1(2)
C3 C2 C10 O3 . . 43.9(3)
C1 C2 C10 O2 . . 47.4(2)
C3 C2 C10 O2 . . -137.6(2)
C10 O2 C11 C12 . . 161.8(2)
C10 O2 C11 C15 . . -80.7(2)
O2 C11 C12 C13 . . -179.3(2)
C15 C11 C12 C13 . . 62.1(3)
O1 N1 C13 C23 . . -50.4(3)
C14 N1 C13 C23 . . 151.9(2)
O1 N1 C13 C22 . . 69.1(2)
C14 N1 C13 C22 . . -88.6(3)
O1 N1 C13 C12 . . -168.5(2)
C14 N1 C13 C12 . . 33.8(3)
C11 C12 C13 N1 . . -45.5(3)
C11 C12 C13 C23 . . -162.8(2)
C11 C12 C13 C22 . . 75.3(3)
O1 N1 C14 C21 . . -70.3(2)
C13 N1 C14 C21 . . 87.4(2)
O1 N1 C14 C20 . . 49.0(3)
C13 N1 C14 C20 . . -153.4(2)
O1 N1 C14 C15 . . 167.5(2)
C13 N1 C14 C15 . . -34.9(3)
O2 C11 C15 C14 . . -179.3(2)
C12 C11 C15 C14 . . -63.2(2)
N1 C14 C15 C11 . . 47.5(3)
C21 C14 C15 C11 . . -73.6(3)
C20 C14 C15 C11 . . 164.9(2)
